data_1508001
loop_
_publ_author_name
'Campbell, Michael G.'
'Powers, David C.'
'Raynaud, Jean'
'Graham, Michael J.'
'Xie, Ping'
'Lee, Eunsung'
'Ritter, Tobias'

_publ_section_title
;
 Synthesis and structure of solution-stable one-dimensional palladium
 wires.
;
_journal_issue 12
_journal_name_full 'Nature chemistry'
_journal_page_first 949
_journal_page_last 953
_journal_paper_doi 10.1038/nchem.1197
_journal_volume 3
_journal_year 2011
_chemical_formula_sum 'C32 H26 Cl4 F N2 O4 Pd2'
_chemical_formula_weight 876.15
_chemical_name_systematic
; 
 ? 
;
_space_group_IT_number 14
_symmetry_cell_setting monoclinic
_symmetry_space_group_name_Hall '-P 2ybc'
_symmetry_space_group_name_H-M 'P 1 21/c 1'
_atom_sites_solution_hydrogens geom
_atom_sites_solution_primary direct
_atom_sites_solution_secondary difmap
_audit_creation_method SHELXL-97
_cell_angle_alpha 90.00
_cell_angle_beta 97.4410(10)
_cell_angle_gamma 90.00
_cell_formula_units_Z 6
_cell_length_a 11.3819(5)
_cell_length_b 16.6013(7)
_cell_length_c 17.4899(7)
_cell_measurement_reflns_used 11706
_cell_measurement_temperature 190(1)
_cell_measurement_theta_max 26.5
_cell_measurement_theta_min 4.18
_cell_volume 3277.0(2)
_computing_cell_refinement 'SAINT 7.46A (Bruker-AXS, 2009)'
_computing_data_collection 'APEX2 v2009.3.0 (Bruker-AXS, 2009)'
_computing_data_reduction 'SAINT 7.46A (Bruker-AXS, 2009)'
_computing_molecular_graphics 'Bruker SHELXTL (Sheldrick, 2008)'
_computing_publication_material 'Bruker SHELXTL (Sheldrick, 2008)'
_computing_structure_refinement 'SHELXL-97 (Sheldrick, 2008)'
_computing_structure_solution 'SHELXS-97 (Sheldrick, 2008)'
_diffrn_ambient_temperature 190(2)
_diffrn_measured_fraction_theta_full 1.000
_diffrn_measured_fraction_theta_max 1.000
_diffrn_measurement_device_type
;
Bruker D8 goniometer with CCD area detector
;
_diffrn_measurement_method 'phi and omega scans'
_diffrn_radiation_monochromator graphite
_diffrn_radiation_source 'fine-focus sealed tube'
_diffrn_radiation_type MoK\a
_diffrn_radiation_wavelength 0.71073
_diffrn_reflns_av_R_equivalents 0.0346
_diffrn_reflns_av_sigmaI/netI 0.0230
_diffrn_reflns_limit_h_max 14
_diffrn_reflns_limit_h_min -14
_diffrn_reflns_limit_k_max 21
_diffrn_reflns_limit_k_min -21
_diffrn_reflns_limit_l_max 22
_diffrn_reflns_limit_l_min -22
_diffrn_reflns_number 55349
_diffrn_reflns_theta_full 27.12
_diffrn_reflns_theta_max 27.12
_diffrn_reflns_theta_min 1.70
_exptl_absorpt_coefficient_mu 1.681
_exptl_absorpt_correction_T_max 0.9206
_exptl_absorpt_correction_T_min 0.5528
_exptl_absorpt_correction_type multi-scan
_exptl_absorpt_process_details 'SADABS (Sheldrick, 2008)'
_exptl_crystal_colour red
_exptl_crystal_density_diffrn 1.776
_exptl_crystal_density_method 'not measured'
_exptl_crystal_description needle
_exptl_crystal_F_000 1722
_exptl_crystal_size_max 0.40
_exptl_crystal_size_mid 0.05
_exptl_crystal_size_min 0.05
_platon_squeeze_details
;
;
_refine_diff_density_max 0.389
_refine_diff_density_min -0.683
_refine_diff_density_rms 0.074
_refine_ls_extinction_method none
_refine_ls_goodness_of_fit_ref 1.074
_refine_ls_hydrogen_treatment constr
_refine_ls_matrix_type full
_refine_ls_number_parameters 345
_refine_ls_number_reflns 7244
_refine_ls_number_restraints 0
_refine_ls_restrained_S_all 1.074
_refine_ls_R_factor_all 0.0465
_refine_ls_R_factor_gt 0.0291
_refine_ls_shift/su_max 0.001
_refine_ls_shift/su_mean 0.000
_refine_ls_structure_factor_coef Fsqd
_refine_ls_weighting_details 'calc w=1/[\s^2^(Fo^2^)+(0.0299P)^2^+1.5836P] where P=(Fo^2^+2Fc^2^)/3'
_refine_ls_weighting_scheme calc
_refine_ls_wR_factor_gt 0.0712
_refine_ls_wR_factor_ref 0.0757
_reflns_number_gt 5090
_reflns_number_total 7244
_reflns_threshold_expression >2sigma(I)
_cod_data_source_file nchem.1197-s7.cif
_cod_data_source_block mgc190
_cod_depositor_comments
;
The following automatic conversions were performed:

'_symmetry_cell_setting' value 'Monoclinic' changed to 'monoclinic'
according to /home/saulius/struct/CIF-dictionaries/cif_core.dic
dictionary named 'cif_core.dic' version 2.4.1 from 2010-06-29.

Automatic conversion script
Id: cif_fix_values 1891 2012-01-12 08:04:46Z andrius 
;
_cod_original_sg_symbol_H-M P2(1)/c
_cod_database_code 1508001

loop_
_symmetry_equiv_pos_as_xyz
'x, y, z'
'-x, y+1/2, -z+1/2'
'-x, -y, -z'
'x, -y-1/2, z-1/2'

loop_
_atom_site_label
_atom_site_type_symbol
_atom_site_fract_x
_atom_site_fract_y
_atom_site_fract_z
_atom_site_U_iso_or_equiv
_atom_site_adp_type
_atom_site_occupancy
_atom_site_symmetry_multiplicity
_atom_site_calc_flag
_atom_site_refinement_flags
Pd1 Pd 0.368606(16) 0.008259(12) -0.005000(11) 0.02126(6) Uani 1 1 d .
Pd2 Pd 0.130984(16) 0.006399(12) 0.002586(11) 0.02157(6) Uani 1 1 d .
N1 N 0.36455(18) -0.08260(13) -0.08135(13) 0.0244(5) Uani 1 1 d .
N2 N 0.12615(18) -0.10681(13) 0.04383(13) 0.0246(5) Uani 1 1 d .
O3 O 0.13310(16) 0.11739(11) -0.04632(12) 0.0316(5) Uani 1 1 d .
O4 O 0.37250(16) 0.09534(12) 0.07677(12) 0.0344(5) Uani 1 1 d .
C6 C 0.4157(2) -0.15408(16) 0.03361(16) 0.0256(6) Uani 1 1 d .
C7 C 0.0971(2) -0.16283(16) -0.01261(16) 0.0261(6) Uani 1 1 d .
O9 O 0.19639(16) 0.06242(12) 0.11130(11) 0.0316(5) Uani 1 1 d .
C10 C 0.2883(2) 0.10338(18) 0.11715(17) 0.0340(7) Uani 1 1 d .
C11 C 0.0719(2) -0.13209(17) -0.08792(16) 0.0275(6) Uani 1 1 d .
C12 C 0.0794(2) -0.04731(16) -0.09701(15) 0.0247(6) Uani 1 1 d .
C14 C 0.0904(2) -0.24610(17) 0.00319(18) 0.0342(7) Uani 1 1 d .
C15 C 0.0571(2) -0.01510(19) -0.16991(16) 0.0323(6) Uani 1 1 d .
H15 H 0.0616 0.0414 -0.1777 0.039 Uiso 1 1 calc R
C16 C 0.3387(2) -0.07878(18) -0.15798(15) 0.0291(6) Uani 1 1 d .
H16 H 0.3236 -0.0279 -0.1820 0.035 Uiso 1 1 calc R
C17 C 0.1463(3) -0.21245(19) 0.13648(19) 0.0394(8) Uani 1 1 d .
H17 H 0.1651 -0.2284 0.1888 0.047 Uiso 1 1 calc R
C18 C 0.4430(3) -0.22602(18) 0.07427(18) 0.0345(7) Uani 1 1 d .
C19 C 0.4156(2) -0.07852(17) 0.07033(16) 0.0261(6) Uani 1 1 d .
C20 C 0.0184(3) -0.1490(2) -0.22378(19) 0.0434(8) Uani 1 1 d .
H20 H -0.0031 -0.1822 -0.2676 0.052 Uiso 1 1 calc R
C21 C 0.3562(3) -0.22195(19) -0.16970(18) 0.0385(7) Uani 1 1 d .
H21 H 0.3532 -0.2691 -0.2006 0.046 Uiso 1 1 calc R
C22 C 0.3840(2) -0.22784(17) -0.08946(18) 0.0339(7) Uani 1 1 d .
C23 C 0.4722(3) -0.1457(2) 0.19067(19) 0.0429(8) Uani 1 1 d .
H23 H 0.4929 -0.1425 0.2450 0.052 Uiso 1 1 calc R
C24 C 0.0276(2) -0.0674(2) -0.23284(17) 0.0392(8) Uani 1 1 d .
H24 H 0.0136 -0.0453 -0.2833 0.047 Uiso 1 1 calc R
C26 C 0.3871(2) -0.15674(16) -0.04735(16) 0.0254(6) Uani 1 1 d .
O27 O 0.31031(17) 0.09912(11) -0.08843(12) 0.0332(5) Uani 1 1 d .
C28 C 0.3333(3) -0.14837(19) -0.20345(17) 0.0377(7) Uani 1 1 d .
H28 H 0.3138 -0.1445 -0.2578 0.045 Uiso 1 1 calc R
C29 C 0.2186(2) 0.13933(17) -0.08288(17) 0.0321(7) Uani 1 1 d .
C30 C 0.0405(2) -0.18363(19) -0.15040(18) 0.0359(7) Uani 1 1 d .
C31 C 0.4433(2) -0.07463(19) 0.14817(16) 0.0326(7) Uani 1 1 d .
H31 H 0.4431 -0.0242 0.1739 0.039 Uiso 1 1 calc R
C35 C 0.4711(3) -0.2191(2) 0.15539(19) 0.0457(8) Uani 1 1 d .
H35 H 0.4893 -0.2662 0.1855 0.055 Uiso 1 1 calc R
C37 C 0.2057(3) 0.2198(2) -0.1211(2) 0.0597(11) Uani 1 1 d .
H37A H 0.1283 0.2428 -0.1146 0.089 Uiso 1 1 calc R
H37B H 0.2119 0.2138 -0.1762 0.089 Uiso 1 1 calc R
H37C H 0.2686 0.2558 -0.0976 0.089 Uiso 1 1 calc R
C38 C 0.4398(3) -0.29939(19) 0.0320(2) 0.0474(9) Uani 1 1 d .
H38 H 0.4569 -0.3486 0.0590 0.057 Uiso 1 1 calc R
C42 C 0.1500(2) -0.13102(18) 0.11678(17) 0.0316(6) Uani 1 1 d .
H42 H 0.1699 -0.0922 0.1562 0.038 Uiso 1 1 calc R
C44 C 0.1155(3) -0.26976(19) 0.0803(2) 0.0416(8) Uani 1 1 d .
H44 H 0.1113 -0.3250 0.0940 0.050 Uiso 1 1 calc R
C47 C 0.3044(3) 0.1696(3) 0.1762(2) 0.0797(15) Uani 1 1 d .
H47A H 0.3178 0.1460 0.2280 0.120 Uiso 1 1 calc R
H47B H 0.2331 0.2033 0.1716 0.120 Uiso 1 1 calc R
H47C H 0.3728 0.2027 0.1677 0.120 Uiso 1 1 calc R
C48 C 0.4126(3) -0.30084(18) -0.0470(2) 0.0484(9) Uani 1 1 d .
H48 H 0.4126 -0.3507 -0.0738 0.058 Uiso 1 1 calc R
C50 C 0.0343(3) -0.2681(2) -0.1333(2) 0.0445(8) Uani 1 1 d .
H50 H 0.0130 -0.3047 -0.1746 0.053 Uiso 1 1 calc R
C56 C 0.0575(3) -0.29763(19) -0.0614(2) 0.0462(9) Uani 1 1 d .
H56 H 0.0518 -0.3540 -0.0533 0.055 Uiso 1 1 calc R

loop_
_atom_site_aniso_label
_atom_site_aniso_U_11
_atom_site_aniso_U_22
_atom_site_aniso_U_33
_atom_site_aniso_U_23
_atom_site_aniso_U_13
_atom_site_aniso_U_12
Pd1 0.01390(11) 0.02366(11) 0.02678(12) -0.00187(8) 0.00473(8) -0.00026(8)
Pd2 0.01366(11) 0.02540(12) 0.02607(12) -0.00167(8) 0.00422(8) -0.00121(8)
N1 0.0143(11) 0.0306(13) 0.0286(12) 0.0008(10) 0.0036(9) 0.0015(9)
N2 0.0122(11) 0.0310(13) 0.0312(13) 0.0024(10) 0.0045(9) -0.0017(9)
O3 0.0186(10) 0.0272(10) 0.0505(13) 0.0071(9) 0.0101(9) 0.0031(8)
O4 0.0206(10) 0.0383(12) 0.0458(12) -0.0166(10) 0.0092(9) -0.0044(8)
C6 0.0144(13) 0.0295(15) 0.0323(15) 0.0040(12) 0.0011(11) -0.0014(10)
C7 0.0126(12) 0.0298(14) 0.0363(16) -0.0028(12) 0.0054(11) 0.0003(11)
O9 0.0214(10) 0.0413(12) 0.0326(11) -0.0080(9) 0.0057(8) 0.0000(9)
C10 0.0219(15) 0.0361(17) 0.0436(18) -0.0125(13) 0.0024(13) 0.0028(12)
C11 0.0126(12) 0.0332(15) 0.0368(16) -0.0071(12) 0.0034(11) -0.0027(11)
C12 0.0138(12) 0.0343(15) 0.0259(14) -0.0049(11) 0.0019(10) 0.0002(11)
C14 0.0192(14) 0.0327(16) 0.052(2) -0.0033(14) 0.0085(13) 0.0004(12)
C15 0.0195(14) 0.0446(17) 0.0328(16) 0.0015(13) 0.0030(12) 0.0035(12)
C16 0.0185(13) 0.0429(17) 0.0265(15) 0.0014(12) 0.0054(11) 0.0016(12)
C17 0.0258(16) 0.050(2) 0.0425(19) 0.0185(16) 0.0057(14) 0.0028(14)
C18 0.0247(15) 0.0354(17) 0.0436(18) 0.0098(14) 0.0056(13) 0.0000(12)
C19 0.0116(12) 0.0387(16) 0.0285(15) -0.0017(12) 0.0039(11) -0.0040(11)
C20 0.0236(16) 0.066(2) 0.0409(19) -0.0197(17) 0.0045(14) -0.0031(15)
C21 0.0280(16) 0.0420(18) 0.0458(19) -0.0181(15) 0.0062(14) -0.0026(13)
C22 0.0219(15) 0.0311(16) 0.0487(19) -0.0070(14) 0.0042(13) 0.0003(12)
C23 0.0263(16) 0.065(2) 0.0368(18) 0.0164(17) 0.0013(14) -0.0081(15)
C24 0.0247(16) 0.065(2) 0.0274(16) -0.0056(15) 0.0005(12) 0.0038(14)
C26 0.0144(13) 0.0266(14) 0.0351(16) -0.0024(11) 0.0035(11) 0.0019(10)
O27 0.0231(10) 0.0325(11) 0.0459(12) 0.0098(9) 0.0119(9) 0.0008(8)
C28 0.0292(16) 0.054(2) 0.0310(16) -0.0131(14) 0.0079(13) -0.0029(14)
C29 0.0233(15) 0.0310(16) 0.0423(18) 0.0080(13) 0.0045(13) 0.0012(11)
C30 0.0181(14) 0.0454(19) 0.0456(19) -0.0125(15) 0.0095(13) 0.0000(12)
C31 0.0192(14) 0.0467(18) 0.0328(16) 0.0032(13) 0.0069(12) -0.0049(12)
C35 0.0315(18) 0.058(2) 0.047(2) 0.0239(17) 0.0005(15) -0.0009(15)
C37 0.040(2) 0.049(2) 0.094(3) 0.037(2) 0.024(2) 0.0152(16)
C38 0.043(2) 0.0283(17) 0.068(2) 0.0088(16) -0.0033(17) 0.0003(14)
C42 0.0181(14) 0.0424(17) 0.0352(16) 0.0038(13) 0.0065(12) 0.0002(12)
C44 0.0276(16) 0.0331(17) 0.065(2) 0.0127(16) 0.0109(15) -0.0019(13)
C47 0.039(2) 0.104(3) 0.100(3) -0.074(3) 0.024(2) -0.022(2)
C48 0.043(2) 0.0232(16) 0.078(3) -0.0075(16) 0.0034(18) 0.0009(14)
C50 0.0291(17) 0.045(2) 0.059(2) -0.0240(17) 0.0069(16) -0.0031(14)
C56 0.0371(19) 0.0300(17) 0.074(3) -0.0132(17) 0.0173(18) -0.0078(14)

loop_
_atom_type_symbol
_atom_type_description
_atom_type_scat_dispersion_real
_atom_type_scat_dispersion_imag
_atom_type_scat_source
C C 0.0033 0.0016 'International Tables Vol C Tables 4.2.6.8 and 6.1.1.4'
H H 0.0000 0.0000 'International Tables Vol C Tables 4.2.6.8 and 6.1.1.4'
N N 0.0061 0.0033 'International Tables Vol C Tables 4.2.6.8 and 6.1.1.4'
O O 0.0106 0.0060 'International Tables Vol C Tables 4.2.6.8 and 6.1.1.4'
F F 0.0171 0.0103 'International Tables Vol C Tables 4.2.6.8 and 6.1.1.4'
Pd Pd -0.9988 1.0072 'International Tables Vol C Tables 4.2.6.8 and 6.1.1.4'

loop_
_geom_angle_atom_site_label_1
_geom_angle_atom_site_label_2
_geom_angle_atom_site_label_3
_geom_angle
_geom_angle_site_symmetry_3
C19 Pd1 N1 82.93(11) .
C19 Pd1 O4 94.02(10) .
N1 Pd1 O4 176.81(8) .
C19 Pd1 O27 177.32(9) .
N1 Pd1 O27 95.59(9) .
O4 Pd1 O27 87.43(8) .
C19 Pd1 Pd2 98.28(7) .
N1 Pd1 Pd2 94.95(6) .
O4 Pd1 Pd2 84.55(5) .
O27 Pd1 Pd2 79.60(5) .
C19 Pd1 Pd1 73.24(7) 3_655
N1 Pd1 Pd1 84.65(6) 3_655
O4 Pd1 Pd1 95.38(5) 3_655
O27 Pd1 Pd1 108.90(5) 3_655
Pd2 Pd1 Pd1 171.499(13) 3_655
C12 Pd2 N2 82.88(10) .
C12 Pd2 O3 93.23(10) .
N2 Pd2 O3 176.10(8) .
C12 Pd2 O9 177.02(8) .
N2 Pd2 O9 96.24(8) .
O3 Pd2 O9 87.63(8) .
C12 Pd2 Pd1 98.37(7) .
N2 Pd2 Pd1 95.81(6) .
O3 Pd2 Pd1 84.45(5) .
O9 Pd2 Pd1 78.87(5) .
C12 Pd2 Pd2 76.07(7) 3
N2 Pd2 Pd2 82.58(6) 3
O3 Pd2 Pd2 96.79(5) 3
O9 Pd2 Pd2 106.67(5) 3
Pd1 Pd2 Pd2 174.340(12) 3
C16 N1 C26 118.7(2) .
C16 N1 Pd1 127.84(19) .
C26 N1 Pd1 113.38(17) .
C42 N2 C7 119.2(2) .
C42 N2 Pd2 127.8(2) .
C7 N2 Pd2 113.05(17) .
C29 O3 Pd2 121.17(17) .
C10 O4 Pd1 121.20(18) .
C18 C6 C19 122.6(3) .
C18 C6 C26 119.2(3) .
C19 C6 C26 118.1(2) .
N2 C7 C11 115.5(2) .
N2 C7 C14 122.6(3) .
C11 C7 C14 121.9(3) .
C10 O9 Pd2 119.95(18) .
O9 C10 O4 125.9(3) .
O9 C10 C47 118.9(3) .
O4 C10 C47 115.2(3) .
C30 C11 C7 120.7(3) .
C30 C11 C12 122.2(3) .
C7 C11 C12 117.2(2) .
C15 C12 C11 118.9(3) .
C15 C12 Pd2 129.7(2) .
C11 C12 Pd2 111.3(2) .
C44 C14 C7 117.0(3) .
C44 C14 C56 126.5(3) .
C7 C14 C56 116.5(3) .
C12 C15 C24 118.8(3) .
N1 C16 C28 121.2(3) .
C44 C17 C42 120.3(3) .
C6 C18 C35 116.4(3) .
C6 C18 C38 118.4(3) .
C35 C18 C38 125.2(3) .
C31 C19 C6 119.0(3) .
C31 C19 Pd1 129.8(2) .
C6 C19 Pd1 111.15(19) .
C24 C20 C30 120.4(3) .
C28 C21 C22 120.0(3) .
C26 C22 C21 117.3(3) .
C26 C22 C48 117.0(3) .
C21 C22 C48 125.7(3) .
C35 C23 C31 121.4(3) .
C20 C24 C15 122.2(3) .
N1 C26 C22 122.7(3) .
N1 C26 C6 114.3(2) .
C22 C26 C6 123.0(3) .
C29 O27 Pd1 120.63(18) .
C21 C28 C16 120.0(3) .
O27 C29 O3 125.4(3) .
O27 C29 C37 118.4(3) .
O3 C29 C37 116.1(2) .
C11 C30 C20 117.6(3) .
C11 C30 C50 116.7(3) .
C20 C30 C50 125.8(3) .
C19 C31 C23 119.7(3) .
C23 C35 C18 120.8(3) .
C48 C38 C18 121.6(3) .
N2 C42 C17 121.3(3) .
C17 C44 C14 119.6(3) .
C38 C48 C22 120.7(3) .
C56 C50 C30 122.8(3) .
C50 C56 C14 121.4(3) .

loop_
_geom_bond_atom_site_label_1
_geom_bond_atom_site_label_2
_geom_bond_distance
_geom_bond_site_symmetry_2
Pd1 C19 1.979(3) .
Pd1 N1 2.011(2) .
Pd1 O4 2.0299(18) .
Pd1 O27 2.1434(19) .
Pd1 Pd2 2.7251(3) .
Pd1 Pd1 2.9861(4) 3_655
Pd2 C12 1.977(3) .
Pd2 N2 2.016(2) .
Pd2 O3 2.0330(18) .
Pd2 O9 2.1605(19) .
Pd2 Pd2 2.9789(4) 3
N1 C16 1.336(3) .
N1 C26 1.377(3) .
N2 C42 1.332(3) .
N2 C7 1.365(3) .
O3 C29 1.284(3) .
O4 C10 1.269(3) .
C6 C18 1.404(4) .
C6 C19 1.409(4) .
C6 C26 1.412(4) .
C7 C11 1.407(4) .
C7 C14 1.414(4) .
O9 C10 1.241(3) .
C10 C47 1.504(4) .
C11 C30 1.398(4) .
C11 C12 1.420(4) .
C12 C15 1.375(4) .
C14 C44 1.399(4) .
C14 C56 1.427(4) .
C15 C24 1.408(4) .
C16 C28 1.400(4) .
C17 C44 1.380(4) .
C17 C42 1.397(4) .
C18 C35 1.418(4) .
C18 C38 1.423(4) .
C19 C31 1.359(4) .
C20 C24 1.369(5) .
C20 C30 1.399(4) .
C21 C28 1.367(4) .
C21 C22 1.402(4) .
C22 C26 1.389(4) .
C22 C48 1.436(4) .
C23 C35 1.365(5) .
C23 C31 1.411(4) .
O27 C29 1.253(3) .
C29 C37 1.493(4) .
C30 C50 1.438(4) .
C38 C48 1.377(5) .
C50 C56 1.344(5) .

loop_
_geom_torsion_atom_site_label_1
_geom_torsion_atom_site_label_2
_geom_torsion_atom_site_label_3
_geom_torsion_atom_site_label_4
_geom_torsion
_geom_torsion_site_symmetry_1
_geom_torsion_site_symmetry_4
C19 Pd1 Pd2 C12 -105.47(12) . .
N1 Pd1 Pd2 C12 -21.91(11) . .
O4 Pd1 Pd2 C12 161.25(10) . .
O27 Pd1 Pd2 C12 72.87(10) . .
Pd1 Pd1 Pd2 C12 -108.79(11) 3_655 .
C19 Pd1 Pd2 N2 -21.84(10) . .
N1 Pd1 Pd2 N2 61.72(9) . .
O4 Pd1 Pd2 N2 -115.12(9) . .
O27 Pd1 Pd2 N2 156.50(9) . .
Pd1 Pd1 Pd2 N2 -25.16(11) 3_655 .
C19 Pd1 Pd2 O3 162.07(10) . .
N1 Pd1 Pd2 O3 -114.38(8) . .
O4 Pd1 Pd2 O3 68.78(9) . .
O27 Pd1 Pd2 O3 -19.59(8) . .
Pd1 Pd1 Pd2 O3 158.75(10) 3_655 .
C19 Pd1 Pd2 O9 73.40(10) . .
N1 Pd1 Pd2 O9 156.96(8) . .
O4 Pd1 Pd2 O9 -19.88(8) . .
O27 Pd1 Pd2 O9 -108.26(8) . .
Pd1 Pd1 Pd2 O9 70.08(10) 3_655 .
C19 Pd1 Pd2 Pd2 -94.97(15) . 3
N1 Pd1 Pd2 Pd2 -11.42(15) . 3
O4 Pd1 Pd2 Pd2 171.75(14) . 3
O27 Pd1 Pd2 Pd2 83.37(14) . 3
Pd1 Pd1 Pd2 Pd2 -98.29(13) 3_655 3
C19 Pd1 N1 C16 -179.2(2) . .
O4 Pd1 N1 C16 163.9(12) . .
O27 Pd1 N1 C16 3.1(2) . .
Pd2 Pd1 N1 C16 83.1(2) . .
Pd1 Pd1 N1 C16 -105.5(2) 3_655 .
C19 Pd1 N1 C26 3.64(17) . .
O4 Pd1 N1 C26 -13.3(14) . .
O27 Pd1 N1 C26 -174.12(17) . .
Pd2 Pd1 N1 C26 -94.12(16) . .
Pd1 Pd1 N1 C26 77.36(16) 3_655 .
C12 Pd2 N2 C42 -179.0(2) . .
O3 Pd2 N2 C42 176.9(10) . .
O9 Pd2 N2 C42 3.9(2) . .
Pd1 Pd2 N2 C42 83.2(2) . .
Pd2 Pd2 N2 C42 -102.2(2) 3 .
C12 Pd2 N2 C7 2.61(17) . .
O3 Pd2 N2 C7 -1.5(11) . .
O9 Pd2 N2 C7 -174.53(16) . .
Pd1 Pd2 N2 C7 -95.14(16) . .
Pd2 Pd2 N2 C7 79.40(16) 3 .
C12 Pd2 O3 C29 -77.7(2) . .
N2 Pd2 O3 C29 -73.7(11) . .
O9 Pd2 O3 C29 99.5(2) . .
Pd1 Pd2 O3 C29 20.4(2) . .
Pd2 Pd2 O3 C29 -154.0(2) 3 .
C19 Pd1 O4 C10 -78.4(2) . .
N1 Pd1 O4 C10 -61.5(14) . .
O27 Pd1 O4 C10 99.3(2) . .
Pd2 Pd1 O4 C10 19.5(2) . .
Pd1 Pd1 O4 C10 -151.9(2) 3_655 .
C42 N2 C7 C11 179.3(2) . .
Pd2 N2 C7 C11 -2.2(3) . .
C42 N2 C7 C14 0.4(4) . .
Pd2 N2 C7 C14 179.0(2) . .
C12 Pd2 O9 C10 51.9(19) . .
N2 Pd2 O9 C10 124.6(2) . .
O3 Pd2 O9 C10 -55.0(2) . .
Pd1 Pd2 O9 C10 29.8(2) . .
Pd2 Pd2 O9 C10 -151.3(2) 3 .
Pd2 O9 C10 O4 -26.5(4) . .
Pd2 O9 C10 C47 153.0(3) . .
Pd1 O4 C10 O9 -1.5(4) . .
Pd1 O4 C10 C47 179.1(3) . .
N2 C7 C11 C30 -179.7(2) . .
C14 C7 C11 C30 -0.8(4) . .
N2 C7 C11 C12 0.0(3) . .
C14 C7 C11 C12 178.9(2) . .
C30 C11 C12 C15 -1.3(4) . .
C7 C11 C12 C15 179.0(2) . .
C30 C11 C12 Pd2 -178.2(2) . .
C7 C11 C12 Pd2 2.1(3) . .
N2 Pd2 C12 C15 -179.0(3) . .
O3 Pd2 C12 C15 0.7(2) . .
O9 Pd2 C12 C15 -106.0(18) . .
Pd1 Pd2 C12 C15 -84.1(2) . .
Pd2 Pd2 C12 C15 96.9(2) 3 .
N2 Pd2 C12 C11 -2.49(17) . .
O3 Pd2 C12 C11 177.23(18) . .
O9 Pd2 C12 C11 70.5(19) . .
Pd1 Pd2 C12 C11 92.37(17) . .
Pd2 Pd2 C12 C11 -86.57(17) 3 .
N2 C7 C14 C44 -0.2(4) . .
C11 C7 C14 C44 -179.0(2) . .
N2 C7 C14 C56 179.2(2) . .
C11 C7 C14 C56 0.4(4) . .
C11 C12 C15 C24 0.1(4) . .
Pd2 C12 C15 C24 176.4(2) . .
C26 N1 C16 C28 0.5(4) . .
Pd1 N1 C16 C28 -176.54(19) . .
C19 C6 C18 C35 0.0(4) . .
C26 C6 C18 C35 179.9(3) . .
C19 C6 C18 C38 179.5(3) . .
C26 C6 C18 C38 -0.5(4) . .
C18 C6 C19 C31 0.2(4) . .
C26 C6 C19 C31 -179.8(2) . .
C18 C6 C19 Pd1 -178.4(2) . .
C26 C6 C19 Pd1 1.7(3) . .
N1 Pd1 C19 C31 178.9(3) . .
O4 Pd1 C19 C31 -2.1(2) . .
O27 Pd1 C19 C31 -124.6(19) . .
Pd2 Pd1 C19 C31 -87.1(2) . .
Pd1 Pd1 C19 C31 92.3(2) 3_655 .
N1 Pd1 C19 C6 -2.79(18) . .
O4 Pd1 C19 C6 176.28(18) . .
O27 Pd1 C19 C6 54(2) . .
Pd2 Pd1 C19 C6 91.21(17) . .
Pd1 Pd1 C19 C6 -89.30(18) 3_655 .
C28 C21 C22 C26 -0.1(4) . .
C28 C21 C22 C48 -178.4(3) . .
C30 C20 C24 C15 -1.1(4) . .
C12 C15 C24 C20 1.1(4) . .
C16 N1 C26 C22 0.0(4) . .
Pd1 N1 C26 C22 177.4(2) . .
C16 N1 C26 C6 178.9(2) . .
Pd1 N1 C26 C6 -3.7(3) . .
C21 C22 C26 N1 -0.2(4) . .
C48 C22 C26 N1 178.3(3) . .
C21 C22 C26 C6 -179.0(3) . .
C48 C22 C26 C6 -0.5(4) . .
C18 C6 C26 N1 -178.6(2) . .
C19 C6 C26 N1 1.4(3) . .
C18 C6 C26 C22 0.3(4) . .
C19 C6 C26 C22 -179.7(2) . .
C19 Pd1 O27 C29 66(2) . .
N1 Pd1 O27 C29 122.0(2) . .
O4 Pd1 O27 C29 -57.0(2) . .
Pd2 Pd1 O27 C29 28.0(2) . .
Pd1 Pd1 O27 C29 -151.8(2) 3_655 .
C22 C21 C28 C16 0.5(4) . .
N1 C16 C28 C21 -0.8(4) . .
Pd1 O27 C29 O3 -22.8(4) . .
Pd1 O27 C29 C37 156.9(2) . .
Pd2 O3 C29 O27 -4.6(4) . .
Pd2 O3 C29 C37 175.7(2) . .
C7 C11 C30 C20 -179.0(2) . .
C12 C11 C30 C20 1.2(4) . .
C7 C11 C30 C50 0.6(4) . .
C12 C11 C30 C50 -179.1(2) . .
C24 C20 C30 C11 -0.1(4) . .
C24 C20 C30 C50 -179.7(3) . .
C6 C19 C31 C23 0.4(4) . .
Pd1 C19 C31 C23 178.7(2) . .
C35 C23 C31 C19 -1.2(4) . .
C31 C23 C35 C18 1.3(5) . .
C6 C18 C35 C23 -0.7(4) . .
C38 C18 C35 C23 179.8(3) . .
C6 C18 C38 C48 1.0(5) . .
C35 C18 C38 C48 -179.5(3) . .
C7 N2 C42 C17 0.3(4) . .
Pd2 N2 C42 C17 -178.0(2) . .
C44 C17 C42 N2 -1.2(4) . .
C42 C17 C44 C14 1.4(4) . .
C7 C14 C44 C17 -0.7(4) . .
C56 C14 C44 C17 179.9(3) . .
C18 C38 C48 C22 -1.2(5) . .
C26 C22 C48 C38 0.9(4) . .
C21 C22 C48 C38 179.3(3) . .
C11 C30 C50 C56 -0.1(4) . .
C20 C30 C50 C56 179.5(3) . .
C30 C50 C56 C14 -0.2(5) . .
C44 C14 C56 C50 179.5(3) . .
C7 C14 C56 C50 0.1(4) . .

loop_
_platon_squeeze_void_nr
_platon_squeeze_void_average_x
_platon_squeeze_void_average_y
_platon_squeeze_void_average_z
_platon_squeeze_void_volume
_platon_squeeze_void_count_electrons
_platon_squeeze_void_content
1 0.000 0.000 0.500 511 215 ' '
2 -0.001 0.500 1.000 511 215 ' '
